data_4070890
loop_
_publ_author_name
'Shaffer, Andrew R.'
'Schmidt, Joseph A. R.'

_publ_section_title
;
 Palladium(II) 3-Iminophosphine Complexes as Intermolecular Hydroamination
 Catalysts for the Formation of Imines and Enamines
;
_journal_issue 6
_journal_name_full Organometallics
_journal_page_first 1259
_journal_paper_doi 10.1021/om701106q
_journal_volume 27
_journal_year 2008
_chemical_formula_sum 'C23.5 H29 Cl5 N P Pd'
_chemical_formula_weight 640.10
_chemical_name_systematic
; 
 ? 
;
_space_group_IT_number 14
_symmetry_cell_setting monoclinic
_symmetry_Int_Tables_number 14
_symmetry_space_group_name_Hall '-P 2yn'
_symmetry_space_group_name_H-M 'P 1 21/n 1'
_atom_sites_solution_hydrogens geom
_atom_sites_solution_primary direct
_atom_sites_solution_secondary difmap
_audit_creation_method SHELXL-97
_cell_angle_alpha 90.00
_cell_angle_beta 94.963(2)
_cell_angle_gamma 90.00
_cell_formula_units_Z 4
_cell_length_a 12.6691(13)
_cell_length_b 15.0351(15)
_cell_length_c 14.1201(14)
_cell_measurement_reflns_used 7378
_cell_measurement_temperature 140(2)
_cell_measurement_theta_max 28.53
_cell_measurement_theta_min 2.26
_cell_volume 2679.5(5)
_computing_cell_refinement 'Bruker SMART v6.22'
_computing_data_collection 'Bruker SMART v5.625'
_computing_data_reduction 'Bruker SAINT v6.22'
_computing_structure_refinement 'SHELXL-97 (Sheldrick, 1997)'
_computing_structure_solution 'SHELXS-97 (Sheldrick, 1990)'
_diffrn_ambient_temperature 140(2)
_diffrn_measured_fraction_theta_full 1.000
_diffrn_measured_fraction_theta_max 0.993
_diffrn_measurement_device_type 'SMART CCD'
_diffrn_measurement_method \w-scans
_diffrn_radiation_monochromator graphite
_diffrn_radiation_source 'fine-focus sealed tube'
_diffrn_radiation_type MoK\a
_diffrn_radiation_wavelength 0.71073
_diffrn_reflns_av_R_equivalents 0.0412
_diffrn_reflns_av_sigmaI/netI 0.0349
_diffrn_reflns_limit_h_max 17
_diffrn_reflns_limit_h_min -16
_diffrn_reflns_limit_k_max 20
_diffrn_reflns_limit_k_min -20
_diffrn_reflns_limit_l_max 18
_diffrn_reflns_limit_l_min -18
_diffrn_reflns_number 29894
_diffrn_reflns_theta_full 26.00
_diffrn_reflns_theta_max 28.61
_diffrn_reflns_theta_min 1.98
_exptl_absorpt_coefficient_mu 1.264
_exptl_absorpt_correction_T_max 1.000
_exptl_absorpt_correction_T_min 0.867
_exptl_absorpt_correction_type empirical
_exptl_absorpt_process_details SADABS
_exptl_crystal_colour yellow
_exptl_crystal_density_diffrn 1.587
_exptl_crystal_density_meas 0
_exptl_crystal_density_method 'not measured'
_exptl_crystal_description plate
_exptl_crystal_F_000 1292
_exptl_crystal_size_max 0.30
_exptl_crystal_size_mid 0.24
_exptl_crystal_size_min 0.06
_refine_diff_density_max 2.565
_refine_diff_density_min -1.287
_refine_diff_density_rms 0.158
_refine_ls_extinction_method none
_refine_ls_goodness_of_fit_ref 1.081
_refine_ls_hydrogen_treatment constr
_refine_ls_matrix_type full
_refine_ls_number_parameters 281
_refine_ls_number_reflns 6817
_refine_ls_number_restraints 0
_refine_ls_restrained_S_all 1.081
_refine_ls_R_factor_all 0.0655
_refine_ls_R_factor_gt 0.0549
_refine_ls_shift/su_max 0.001
_refine_ls_shift/su_mean 0.000
_refine_ls_structure_factor_coef Fsqd
_refine_ls_weighting_details 'calc w=1/[\s^2^(Fo^2^)+(0.0798P)^2^+10.6154P] where P=(Fo^2^+2Fc^2^)/3'
_refine_ls_weighting_scheme calc
_refine_ls_wR_factor_gt 0.1485
_refine_ls_wR_factor_ref 0.1546
_reflns_number_gt 5789
_reflns_number_total 6817
_reflns_threshold_expression >2sigma(I)
_cod_data_source_file om701106q.cif
_cod_data_source_block (3IP)PdCl2
_cod_depositor_comments
;
The following automatic conversions were performed:

'_symmetry_cell_setting' value 'Monoclinic' changed to 'monoclinic'
according to /home/saulius/struct/CIF-dictionaries/cif_core.dic
dictionary named 'cif_core.dic' version 2.4.1 from 2010-06-29.

Automatic conversion script
Id: cif_fix_values 1715 2011-07-08 13:25:40Z adriana 
;
_cod_original_sg_symbol_H-M P2(1)/n
_cod_original_formula_sum 'C23.50 H29 Cl5 N P Pd'
_cod_database_code 4070890

loop_
_symmetry_equiv_pos_as_xyz
'x, y, z'
'-x+1/2, y+1/2, -z+1/2'
'-x, -y, -z'
'x-1/2, -y-1/2, z-1/2'

loop_
_atom_site_label
_atom_site_type_symbol
_atom_site_fract_x
_atom_site_fract_y
_atom_site_fract_z
_atom_site_U_iso_or_equiv
_atom_site_adp_type
_atom_site_occupancy
_atom_site_symmetry_multiplicity
_atom_site_calc_flag
_atom_site_refinement_flags
Pd1 Pd 0.32036(2) 0.04857(2) 0.71436(2) 0.01639(11) Uani 1 1 d .
P1 P 0.43742(8) 0.13661(7) 0.65187(7) 0.0164(2) Uani 1 1 d .
Cl1 Cl 0.41993(9) -0.07741(7) 0.69815(8) 0.0259(2) Uani 1 1 d .
Cl2 Cl 0.20821(9) -0.02893(7) 0.81488(8) 0.0264(2) Uani 1 1 d .
N1 N 0.2285(3) 0.1617(2) 0.7189(2) 0.0179(7) Uani 1 1 d .
C1 C 0.2622(3) 0.2342(3) 0.7591(3) 0.0203(8) Uani 1 1 d .
H1A H 0.2131 0.2784 0.7694 0.024 Uiso 1 1 calc R
C4 C 0.5580(4) 0.2634(3) 0.7801(4) 0.0273(9) Uani 1 1 d .
H4A H 0.5975 0.2829 0.7280 0.033 Uiso 1 1 calc R
H4B H 0.6017 0.2229 0.8200 0.033 Uiso 1 1 calc R
C3 C 0.4557(3) 0.2199(3) 0.7437(3) 0.0181(8) Uani 1 1 d .
C14 C 0.7815(4) 0.0496(3) 0.6203(4) 0.0352(12) Uani 1 1 d .
H14A H 0.8519 0.0341 0.6154 0.042 Uiso 1 1 calc R
C17 C 0.3906(3) 0.1944(3) 0.5435(3) 0.0186(8) Uani 1 1 d .
C21 C 0.3377(4) 0.3277(3) 0.4572(4) 0.0306(10) Uani 1 1 d .
H21A H 0.3256 0.3887 0.4563 0.037 Uiso 1 1 calc R
C18 C 0.3692(4) 0.1450(3) 0.4600(3) 0.0268(9) Uani 1 1 d .
H18A H 0.3785 0.0837 0.4610 0.032 Uiso 1 1 calc R
C7 C 0.1155(3) 0.1627(3) 0.6711(3) 0.0221(8) Uani 1 1 d .
C16 C 0.6178(4) 0.1154(3) 0.5518(4) 0.0267(9) Uani 1 1 d .
H16A H 0.5798 0.1437 0.5011 0.032 Uiso 1 1 calc R
C11 C 0.5710(3) 0.0989(3) 0.6357(3) 0.0204(8) Uani 1 1 d .
C9 C 0.0378(4) 0.1624(4) 0.7489(4) 0.0333(11) Uani 1 1 d .
H9A H 0.0497 0.1104 0.7878 0.050 Uiso 1 1 calc R
H9B H -0.0336 0.1618 0.7198 0.050 Uiso 1 1 calc R
H9C H 0.0487 0.2146 0.7875 0.050 Uiso 1 1 calc R
C2 C 0.3738(4) 0.2509(3) 0.7895(3) 0.0246(9) Uani 1 1 d .
C6 C 0.4094(3) 0.3206(3) 0.8631(3) 0.0219(8) Uani 1 1 d .
H6A H 0.4100 0.2969 0.9271 0.026 Uiso 1 1 calc R
H6B H 0.3642 0.3727 0.8575 0.026 Uiso 1 1 calc R
C19 C 0.3342(4) 0.1874(3) 0.3757(3) 0.0300(10) Uani 1 1 d .
H19A H 0.3209 0.1544 0.3203 0.036 Uiso 1 1 calc R
C20 C 0.3191(4) 0.2788(3) 0.3739(3) 0.0289(10) Uani 1 1 d .
H20A H 0.2966 0.3072 0.3171 0.035 Uiso 1 1 calc R
C8 C 0.1000(4) 0.2462(3) 0.6072(4) 0.0310(10) Uani 1 1 d .
H8A H 0.1508 0.2456 0.5606 0.046 Uiso 1 1 calc R
H8B H 0.1098 0.2986 0.6457 0.046 Uiso 1 1 calc R
H8C H 0.0297 0.2460 0.5758 0.046 Uiso 1 1 calc R
C12 C 0.6290(4) 0.0566(3) 0.7121(3) 0.0256(9) Uani 1 1 d .
H12A H 0.5973 0.0444 0.7676 0.031 Uiso 1 1 calc R
C13 C 0.7343(4) 0.0331(3) 0.7042(4) 0.0324(11) Uani 1 1 d .
H13A H 0.7733 0.0063 0.7553 0.039 Uiso 1 1 calc R
C15 C 0.7233(4) 0.0890(4) 0.5446(4) 0.0345(11) Uani 1 1 d .
H15A H 0.7542 0.0982 0.4880 0.041 Uiso 1 1 calc R
C22 C 0.3742(4) 0.2861(3) 0.5420(3) 0.0259(9) Uani 1 1 d .
H22A H 0.3875 0.3193 0.5973 0.031 Uiso 1 1 calc R
C5 C 0.5234(4) 0.3427(3) 0.8375(4) 0.0286(10) Uani 1 1 d .
H5A H 0.5236 0.3968 0.8001 0.034 Uiso 1 1 calc R
H5B H 0.5707 0.3505 0.8947 0.034 Uiso 1 1 calc R
C10 C 0.1005(4) 0.0801(3) 0.6080(3) 0.0261(9) Uani 1 1 d .
H10A H 0.1490 0.0822 0.5594 0.039 Uiso 1 1 calc R
H10B H 0.0291 0.0786 0.5790 0.039 Uiso 1 1 calc R
H10C H 0.1138 0.0277 0.6460 0.039 Uiso 1 1 calc R
Cl3 Cl -0.4133(3) 0.4363(3) 0.5882(3) 0.0546(8) Uiso 0.50 1 d P
Cl3A Cl -0.3933(3) 0.4163(3) 0.5518(3) 0.0593(9) Uiso 0.50 1 d P
Cl4 Cl -0.1935(3) 0.3379(2) 0.6000(3) 0.0498(7) Uiso 0.50 1 d P
C23 C -0.2237(12) 0.3460(9) 0.5604(11) 0.048(3) Uiso 0.50 1 d P
C23A C -0.2881(12) 0.3677(10) 0.5111(10) 0.053(3) Uiso 0.50 1 d P
Cl5 Cl 0.5490(3) 0.0750(3) 0.9575(3) 0.0540(8) Uiso 0.50 1 d P
Cl5A Cl 0.4971(3) 0.0859(2) 0.9423(2) 0.0408(6) Uiso 0.50 1 d P
C24 C 0.5346(10) 0.0246(8) 1.0465(9) 0.043(3) Uani 0.50 1 d P

loop_
_atom_site_aniso_label
_atom_site_aniso_U_11
_atom_site_aniso_U_22
_atom_site_aniso_U_33
_atom_site_aniso_U_23
_atom_site_aniso_U_13
_atom_site_aniso_U_12
Pd1 0.01663(16) 0.01506(16) 0.01755(17) 0.00060(11) 0.00188(11) 0.00012(11)
P1 0.0155(5) 0.0164(5) 0.0175(5) 0.0000(4) 0.0020(4) 0.0008(4)
Cl1 0.0284(5) 0.0180(5) 0.0319(6) 0.0016(4) 0.0070(4) 0.0049(4)
Cl2 0.0285(5) 0.0248(5) 0.0266(5) 0.0039(4) 0.0072(4) -0.0044(4)
N1 0.0152(15) 0.0200(17) 0.0187(16) 0.0002(13) 0.0023(12) -0.0007(13)
C1 0.0169(18) 0.023(2) 0.021(2) -0.0025(16) 0.0041(15) 0.0004(15)
C4 0.024(2) 0.028(2) 0.030(2) -0.0066(19) 0.0046(18) -0.0036(18)
C3 0.0190(18) 0.0176(19) 0.0175(18) 0.0004(15) -0.0001(15) 0.0001(15)
C14 0.016(2) 0.031(3) 0.058(3) -0.010(2) 0.004(2) -0.0009(18)
C17 0.0161(18) 0.021(2) 0.0186(19) 0.0011(15) 0.0005(14) -0.0006(15)
C21 0.034(2) 0.022(2) 0.037(3) 0.0094(19) 0.003(2) 0.0044(19)
C18 0.034(2) 0.020(2) 0.026(2) 0.0007(17) -0.0006(18) 0.0008(18)
C7 0.0156(18) 0.024(2) 0.026(2) -0.0015(17) -0.0010(16) 0.0009(16)
C16 0.023(2) 0.025(2) 0.033(2) 0.0025(18) 0.0068(18) 0.0008(17)
C11 0.0143(18) 0.020(2) 0.027(2) -0.0047(16) 0.0027(15) 0.0010(15)
C9 0.019(2) 0.045(3) 0.037(3) -0.009(2) 0.0064(19) -0.002(2)
C2 0.023(2) 0.023(2) 0.027(2) -0.0061(17) -0.0011(17) -0.0012(17)
C6 0.023(2) 0.023(2) 0.020(2) -0.0061(16) 0.0007(16) -0.0010(16)
C19 0.033(2) 0.035(3) 0.020(2) 0.0004(19) -0.0054(18) 0.000(2)
C20 0.023(2) 0.036(3) 0.027(2) 0.010(2) -0.0007(18) 0.0043(19)
C8 0.029(2) 0.027(2) 0.034(3) 0.001(2) -0.0097(19) 0.0017(19)
C12 0.025(2) 0.026(2) 0.025(2) -0.0033(18) -0.0016(17) 0.0032(17)
C13 0.024(2) 0.028(2) 0.043(3) -0.006(2) -0.009(2) 0.0059(18)
C15 0.025(2) 0.034(3) 0.047(3) 0.001(2) 0.016(2) 0.001(2)
C22 0.032(2) 0.021(2) 0.025(2) 0.0004(17) 0.0018(18) 0.0006(18)
C5 0.024(2) 0.028(2) 0.033(2) -0.0087(19) -0.0017(18) -0.0064(18)
C10 0.019(2) 0.027(2) 0.031(2) -0.0040(19) -0.0041(17) -0.0014(17)
C24 0.053(7) 0.035(6) 0.038(6) 0.006(5) -0.013(5) -0.003(5)

loop_
_atom_type_symbol
_atom_type_description
_atom_type_scat_dispersion_real
_atom_type_scat_dispersion_imag
_atom_type_scat_source
C C 0.0033 0.0016 'International Tables Vol C Tables 4.2.6.8 and 6.1.1.4'
H H 0.0000 0.0000 'International Tables Vol C Tables 4.2.6.8 and 6.1.1.4'
N N 0.0061 0.0033 'International Tables Vol C Tables 4.2.6.8 and 6.1.1.4'
P P 0.1023 0.0942 'International Tables Vol C Tables 4.2.6.8 and 6.1.1.4'
Cl Cl 0.1484 0.1585 'International Tables Vol C Tables 4.2.6.8 and 6.1.1.4'
Pd Pd -0.9988 1.0072 'International Tables Vol C Tables 4.2.6.8 and 6.1.1.4'

loop_
_geom_angle_atom_site_label_1
_geom_angle_atom_site_label_2
_geom_angle_atom_site_label_3
_geom_angle
_geom_angle_site_symmetry_1
_geom_angle_site_symmetry_3
N1 Pd1 P1 85.37(10) . .
N1 Pd1 Cl1 176.07(10) . .
P1 Pd1 Cl1 93.46(4) . .
N1 Pd1 Cl2 90.99(10) . .
P1 Pd1 Cl2 166.77(4) . .
Cl1 Pd1 Cl2 90.97(4) . .
C3 P1 C17 106.64(19) . .
C3 P1 C11 104.15(19) . .
C17 P1 C11 106.4(2) . .
C3 P1 Pd1 100.16(14) . .
C17 P1 Pd1 116.01(14) . .
C11 P1 Pd1 121.58(15) . .
C1 N1 C7 116.7(4) . .
C1 N1 Pd1 123.1(3) . .
C7 N1 Pd1 120.2(3) . .
N1 C1 C2 123.4(4) . .
C3 C4 C5 104.0(4) . .
C2 C3 C4 111.2(4) . .
C2 C3 P1 121.8(3) . .
C4 C3 P1 127.0(3) . .
C15 C14 C13 119.7(4) . .
C22 C17 C18 119.6(4) . .
C22 C17 P1 121.5(3) . .
C18 C17 P1 118.8(3) . .
C20 C21 C22 120.6(4) . .
C19 C18 C17 120.2(4) . .
N1 C7 C10 108.3(3) . .
N1 C7 C9 108.5(4) . .
C10 C7 C9 110.9(4) . .
N1 C7 C8 109.4(3) . .
C10 C7 C8 108.4(4) . .
C9 C7 C8 111.2(4) . .
C11 C16 C15 119.3(5) . .
C16 C11 C12 120.1(4) . .
C16 C11 P1 121.4(3) . .
C12 C11 P1 118.4(3) . .
C3 C2 C1 124.3(4) . .
C3 C2 C6 111.7(4) . .
C1 C2 C6 122.8(4) . .
C2 C6 C5 102.5(4) . .
C20 C19 C18 120.3(5) . .
C19 C20 C21 119.6(4) . .
C13 C12 C11 119.7(5) . .
C12 C13 C14 120.4(5) . .
C14 C15 C16 120.8(5) . .
C17 C22 C21 119.6(4) . .
C4 C5 C6 105.7(4) . .
Cl3A Cl3 C23A 24.0(6) . .
Cl3 Cl3A C23A 146.7(8) . .
C23 Cl4 C23A 10.8(14) . .
Cl4 C23 C23A 163(2) . .
C23 C23A Cl3A 119.6(14) . .
C23 C23A Cl4 6.6(9) . .
Cl3A C23A Cl4 113.0(8) . .
C23 C23A Cl3 110.6(12) . .
Cl3A C23A Cl3 9.3(2) . .
Cl4 C23A Cl3 104.0(7) . .
Cl5A Cl5 C24 101.5(7) . .
Cl5A Cl5 C24 69.7(6) . 3_657
C24 Cl5 C24 59.9(7) . 3_657
Cl5 Cl5A C24 88.1(6) . 3_657
Cl5 Cl5A C24 55.9(6) . .
C24 Cl5A C24 57.8(7) 3_657 .
Cl5 C24 C24 70.1(8) . 3_657
Cl5 C24 Cl5A 127.9(8) . 3_657
C24 C24 Cl5A 62.5(7) 3_657 3_657
Cl5 C24 Cl5A 22.6(2) . .
C24 C24 Cl5A 59.7(7) 3_657 .
Cl5A C24 Cl5A 122.2(7) 3_657 .
Cl5 C24 Cl5 120.1(7) . 3_657
C24 C24 Cl5 50.0(7) 3_657 3_657
Cl5A C24 Cl5 22.2(2) 3_657 3_657
Cl5A C24 Cl5 106.7(6) . 3_657

loop_
_geom_bond_atom_site_label_1
_geom_bond_atom_site_label_2
_geom_bond_distance
_geom_bond_site_symmetry_2
Pd1 N1 2.065(4) .
Pd1 P1 2.2263(11) .
Pd1 Cl1 2.2981(11) .
Pd1 Cl2 2.3959(11) .
P1 C3 1.804(4) .
P1 C17 1.814(4) .
P1 C11 1.818(4) .
N1 C1 1.285(6) .
N1 C7 1.529(5) .
C1 C2 1.463(6) .
C4 C3 1.502(6) .
C4 C5 1.527(7) .
C3 C2 1.351(6) .
C14 C15 1.378(8) .
C14 C13 1.396(8) .
C17 C22 1.395(6) .
C17 C18 1.399(6) .
C21 C20 1.390(7) .
C21 C22 1.395(7) .
C18 C19 1.389(6) .
C7 C10 1.531(6) .
C7 C9 1.538(6) .
C7 C8 1.548(7) .
C16 C11 1.392(6) .
C16 C15 1.407(6) .
C11 C12 1.403(6) .
C2 C6 1.517(6) .
C6 C5 1.555(6) .
C19 C20 1.387(7) .
C12 C13 1.394(7) .
Cl3 Cl3A 0.664(5) .
Cl3 C23A 2.250(15) .
Cl3A C23A 1.665(15) .
Cl4 C23 0.661(15) .
Cl4 C23A 1.719(15) .
C23 C23A 1.08(2) .
Cl5 Cl5A 0.694(4) .
Cl5 C24 1.493(13) .
Cl5 C24 1.832(13) 3_657
Cl5A C24 1.720(12) 3_657
Cl5A C24 1.767(12) .
C24 C24 1.69(2) 3_657
C24 Cl5A 1.720(12) 3_657
C24 Cl5 1.832(13) 3_657
